data_7119737
loop_
_publ_author_name
'Rao Khandavilli, U. B.'
'Bhogala, Balakrishna R.'
'Maguire, Anita R.'
'Lawrence, Simon E.'

_publ_section_title
;
 Symmetry assisted tuning of bending and brittle multi-component forms of
 probenecid.
;
_journal_issue 23
_journal_name_full 'Chemical communications (Cambridge, England)'
_journal_page_first 3381
_journal_page_last 3384
_journal_paper_doi 10.1039/c7cc01091e
_journal_volume 53
_journal_year 2017
_chemical_formula_moiety 'C18 H24 N2 O4 S'
_chemical_formula_sum 'C18 H24 N2 O4 S'
_chemical_formula_weight 364.45
_chemical_name_common PROBENECID_PYRIDINE
_space_group_crystal_system monoclinic
_space_group_IT_number 14
_space_group_name_Hall '-P 2ybc'
_space_group_name_H-M_alt 'P 1 21/c 1'
_symmetry_space_group_name_Hall '-P 2ybc'
_symmetry_space_group_name_H-M 'P 1 21/c 1'
_atom_sites_solution_hydrogens mixed
_audit_update_record
;
2017-02-10 deposited with the CCDC.
2017-03-03 downloaded from the CCDC.
;
_cell_angle_alpha 90
_cell_angle_beta 94.210(4)
_cell_angle_gamma 90
_cell_formula_units_Z 4
_cell_length_a 7.4241(8)
_cell_length_b 6.9988(8)
_cell_length_c 37.621(4)
_cell_measurement_reflns_used 4946
_cell_measurement_temperature 300.(2)
_cell_measurement_theta_max 23.0814
_cell_measurement_theta_min 2.9565
_cell_volume 1949.5(4)
_computing_cell_refinement 'SAINT V8.34A (Bruker AXS Inc., 2013)'
_computing_data_reduction 'SAINT V8.34A (Bruker AXS Inc., 2013)'
_computing_structure_refinement 'SHELXL-2014/6 (Sheldrick, 2014)'
_diffrn_ambient_temperature 300.(2)
_diffrn_detector_area_resol_mean 8.3330
_diffrn_measured_fraction_theta_full 0.976
_diffrn_measured_fraction_theta_max 0.976
_diffrn_measurement_device_type 'Bruker SMART X2S'
_diffrn_measurement_method '\w scans'
_diffrn_radiation_monochromator 'doubly curved silicon crystal'
_diffrn_radiation_type MoK\a
_diffrn_radiation_wavelength 0.71073
_diffrn_reflns_av_R_equivalents 0.0441
_diffrn_reflns_av_unetI/netI 0.0326
_diffrn_reflns_limit_h_max 6
_diffrn_reflns_limit_h_min -9
_diffrn_reflns_limit_k_max 8
_diffrn_reflns_limit_k_min -8
_diffrn_reflns_limit_l_max 46
_diffrn_reflns_limit_l_min -34
_diffrn_reflns_number 16375
_diffrn_reflns_theta_full 26.36
_diffrn_reflns_theta_max 26.36
_diffrn_reflns_theta_min 2.75
_diffrn_source 'micro-focus sealed tube'
_diffrn_source_type 'Bruker X2S'
_exptl_absorpt_coefficient_mu 0.189
_exptl_absorpt_correction_T_max 0.97
_exptl_absorpt_correction_T_min 0.89
_exptl_absorpt_correction_type multi-scan
_exptl_absorpt_process_details 'SADABS V2014/4 (Bruker AXS Inc.)'
_exptl_crystal_colour 'clear colourless'
_exptl_crystal_density_diffrn 1.242
_exptl_crystal_density_method 'not measured'
_exptl_crystal_description BLOCK
_exptl_crystal_F_000 776
_exptl_crystal_size_max 0.365
_exptl_crystal_size_mid 0.297
_exptl_crystal_size_min 0.179
_refine_diff_density_max 0.471
_refine_diff_density_min -0.459
_refine_ls_extinction_method none
_refine_ls_goodness_of_fit_ref 1.064
_refine_ls_hydrogen_treatment constr
_refine_ls_matrix_type full
_refine_ls_number_parameters 226
_refine_ls_number_reflns 3895
_refine_ls_number_restraints 1
_refine_ls_restrained_S_all 1.064
_refine_ls_R_factor_all 0.1119
_refine_ls_R_factor_gt 0.0876
_refine_ls_shift/su_max 0.000
_refine_ls_shift/su_mean 0.000
_refine_ls_structure_factor_coef Fsqd
_refine_ls_weighting_details 'w=1/[\s^2^(Fo^2^)+(0.1276P)^2^+1.2427P] where P=(Fo^2^+2Fc^2^)/3'
_refine_ls_weighting_scheme calc
_refine_ls_wR_factor_gt 0.2346
_refine_ls_wR_factor_ref 0.2566
_reflns_number_gt 2773
_reflns_number_total 3895
_reflns_threshold_expression 'I > 2\s(I)'
_cod_data_source_file c7cc01091e7.cif
_cod_data_source_block I
_cod_depositor_comments 'Adding full bibliography for 7119734--7119737.cif.'
_cod_database_code 7119737

loop_
_space_group_symop_operation_xyz
'x, y, z'
'-x, y+1/2, -z+1/2'
'-x, -y, -z'
'x, -y-1/2, z-1/2'

loop_
_atom_site_type_symbol
_atom_site_label
_atom_site_fract_x
_atom_site_fract_y
_atom_site_fract_z
_atom_site_U_iso_or_equiv
_atom_site_adp_type
_atom_site_calc_flag
_atom_site_refinement_flags_adp
_atom_site_refinement_flags_posn
_atom_site_occupancy
O O1 0.4925(4) 0.7305(5) 0.52107(9) 0.0999(10) Uani d . D 1
H H1 0.5645 0.7423 0.5064 0.12 Uiso d U DR 1
C C2 0.5704(6) 0.6787(7) 0.55158(12) 0.0848(11) Uani d . . 1
O O3 0.7300(4) 0.6667(8) 0.55747(10) 0.1466(18) Uani d . . 1
C C4 0.4419(5) 0.6347(5) 0.57904(10) 0.0670(9) Uani d . . 1
C C5 0.2557(5) 0.6597(5) 0.57291(10) 0.0681(9) Uani d . . 1
H H5 0.2076 0.7018 0.5508 0.082 Uiso calc U R 1
C C6 0.1429(4) 0.6223(5) 0.59960(10) 0.0665(9) Uani d . . 1
H H6 0.0187 0.6379 0.5954 0.08 Uiso calc U R 1
C C7 0.2154(4) 0.5613(4) 0.63267(9) 0.0600(8) Uani d . . 1
C C8 0.4003(5) 0.5333(5) 0.63864(11) 0.0714(10) Uani d . . 1
H H8 0.4488 0.4908 0.6607 0.086 Uiso calc U R 1
C C9 0.5104(5) 0.5688(6) 0.61181(11) 0.0770(11) Uani d . . 1
H H9 0.634 0.548 0.6158 0.092 Uiso calc U R 1
S S10 0.07270(12) 0.52204(13) 0.66748(3) 0.0695(4) Uani d . . 1
O O11 -0.0957(4) 0.4550(4) 0.65168(8) 0.0899(9) Uani d . . 1
O O12 0.1697(4) 0.4099(5) 0.69374(8) 0.0990(10) Uani d . . 1
N N13 0.0368(4) 0.7276(5) 0.68491(9) 0.0780(9) Uani d . . 1
C C14 -0.0844(6) 0.8647(7) 0.66403(14) 0.0998(14) Uani d . . 1
H H14A -0.0154 0.9782 0.6591 0.12 Uiso calc U R 1
H H14B -0.1228 0.8066 0.6413 0.12 Uiso calc U R 1
C C15 -0.2435(7) 0.9219(9) 0.68158(16) 0.1112(16) Uani d . . 1
H H15A -0.2066 0.9879 0.7036 0.133 Uiso calc U R 1
H H15B -0.3108 0.809 0.6875 0.133 Uiso calc U R 1
C C16 -0.3645(6) 1.0521(7) 0.65803(17) 0.1154(18) Uani d . . 1
H H16A -0.4683 1.0873 0.6704 0.173 Uiso calc U R 1
H H16B -0.2988 1.165 0.6524 0.173 Uiso calc U R 1
H H16C -0.403 0.9863 0.6364 0.173 Uiso calc U R 1
C C17 0.2025(8) 0.8272(11) 0.70460(15) 0.133(2) Uani d . . 1
H H17A 0.3096 0.7497 0.7026 0.16 Uiso calc U R 1
H H17B 0.2225 0.9503 0.6937 0.16 Uiso calc U R 1
C C18 0.1724(9) 0.8517(14) 0.73952(17) 0.153(3) Uani d . . 1
H H18A 0.1564 0.7286 0.7507 0.184 Uiso calc U R 1
H H18B 0.0635 0.9263 0.7415 0.184 Uiso calc U R 1
C C19 0.3419(9) 0.9603(10) 0.75902(16) 0.141(2) Uani d . . 1
H H19A 0.3219 0.9783 0.7837 0.212 Uiso calc U R 1
H H19B 0.4491 0.8854 0.7571 0.212 Uiso calc U R 1
H H19C 0.3564 1.0824 0.7479 0.212 Uiso calc U R 1
N N21 0.7383(6) 0.7902(6) 0.47481(11) 0.0949(11) Uani d . . 1
C C22 0.7004(8) 0.8411(7) 0.44142(16) 0.1058(15) Uani d . . 1
H H22 0.5806 0.8637 0.4336 0.127 Uiso calc U R 1
C C23 0.8323(11) 0.8623(7) 0.41760(15) 0.1155(19) Uani d . . 1
H H23 0.8003 0.8969 0.3941 0.139 Uiso calc U R 1
C C24 1.0077(10) 0.8326(8) 0.42848(19) 0.1190(19) Uani d . . 1
H H24 1.0979 0.847 0.4128 0.143 Uiso calc U R 1
C C25 1.0491(8) 0.7804(11) 0.4633(2) 0.136(2) Uani d . . 1
H H25 1.1682 0.7605 0.472 0.163 Uiso calc U R 1
C C26 0.9062(7) 0.7582(10) 0.48552(14) 0.1147(18) Uani d . . 1
H H26 0.9329 0.7187 0.5089 0.138 Uiso calc U R 1

loop_
_atom_site_aniso_label
_atom_site_aniso_U_11
_atom_site_aniso_U_22
_atom_site_aniso_U_33
_atom_site_aniso_U_12
_atom_site_aniso_U_13
_atom_site_aniso_U_23
O1 0.0844(19) 0.119(3) 0.097(2) 0.0132(18) 0.0126(16) 0.0056(19)
C2 0.072(2) 0.090(3) 0.091(3) 0.006(2) -0.004(2) -0.007(2)
O3 0.0659(19) 0.255(6) 0.119(3) 0.005(3) 0.0036(19) 0.028(3)
C4 0.0589(19) 0.0571(19) 0.083(2) 0.0031(15) -0.0062(18) -0.0108(17)
C5 0.066(2) 0.060(2) 0.075(2) 0.0076(16) -0.0155(18) -0.0032(17)
C6 0.0533(17) 0.0577(19) 0.086(2) 0.0058(15) -0.0127(17) -0.0003(17)
C7 0.0566(17) 0.0472(16) 0.073(2) 0.0028(13) -0.0135(16) -0.0031(15)
C8 0.063(2) 0.065(2) 0.082(2) 0.0069(16) -0.0208(19) -0.0022(18)
C9 0.0518(18) 0.085(3) 0.091(3) 0.0079(18) -0.0148(19) -0.010(2)
S10 0.0656(6) 0.0578(5) 0.0830(7) -0.0009(4) -0.0096(5) 0.0052(4)
O11 0.0739(16) 0.0868(19) 0.107(2) -0.0254(14) -0.0082(15) 0.0001(16)
O12 0.099(2) 0.095(2) 0.102(2) 0.0175(17) -0.0029(17) 0.0307(17)
N13 0.0715(18) 0.074(2) 0.087(2) 0.0040(15) -0.0084(16) -0.0144(17)
C14 0.097(3) 0.081(3) 0.123(4) 0.011(2) 0.018(3) 0.005(3)
C15 0.098(3) 0.109(4) 0.127(4) 0.011(3) 0.011(3) 0.001(3)
C16 0.090(3) 0.073(3) 0.183(5) 0.015(2) 0.010(3) 0.028(3)
C17 0.137(5) 0.152(6) 0.113(4) 0.003(4) 0.029(4) -0.024(4)
C18 0.132(5) 0.216(8) 0.114(4) 0.033(5) 0.029(4) 0.005(5)
C19 0.144(5) 0.144(5) 0.129(5) -0.012(4) -0.036(4) -0.058(4)
N21 0.104(3) 0.088(3) 0.093(3) -0.004(2) 0.009(2) -0.014(2)
C22 0.130(4) 0.063(3) 0.125(4) 0.012(3) 0.014(4) 0.002(3)
C23 0.182(6) 0.064(3) 0.104(4) -0.006(3) 0.032(4) 0.003(2)
C24 0.139(5) 0.094(4) 0.130(5) -0.011(4) 0.048(4) -0.013(3)
C25 0.105(4) 0.169(6) 0.136(5) -0.014(4) 0.020(4) -0.027(5)
C26 0.102(4) 0.157(5) 0.085(3) -0.002(4) 0.006(3) -0.011(3)

loop_
_atom_type_symbol
_atom_type_description
_atom_type_scat_dispersion_real
_atom_type_scat_dispersion_imag
_atom_type_scat_source
C C 0.0033 0.0016 'International Tables Vol C Tables 4.2.6.8 and 6.1.1.4'
H H 0.0000 0.0000 'International Tables Vol C Tables 4.2.6.8 and 6.1.1.4'
N N 0.0061 0.0033 'International Tables Vol C Tables 4.2.6.8 and 6.1.1.4'
O O 0.0106 0.0060 'International Tables Vol C Tables 4.2.6.8 and 6.1.1.4'
S S 0.1246 0.1234 'International Tables Vol C Tables 4.2.6.8 and 6.1.1.4'

loop_
_geom_angle_atom_site_label_1
_geom_angle_atom_site_label_2
_geom_angle_atom_site_label_3
_geom_angle
C2 O1 H1 111.2
O3 C2 O1 123.8(4)
O3 C2 C4 122.3(4)
O1 C2 C4 113.9(3)
C9 C4 C5 119.1(4)
C9 C4 C2 118.5(3)
C5 C4 C2 122.5(4)
C6 C5 C4 120.2(3)
C6 C5 H5 119.9
C4 C5 H5 119.9
C5 C6 C7 119.7(3)
C5 C6 H6 120.2
C7 C6 H6 120.2
C6 C7 C8 120.2(4)
C6 C7 S10 119.9(3)
C8 C7 S10 119.9(3)
C9 C8 C7 119.5(3)
C9 C8 H8 120.2
C7 C8 H8 120.2
C8 C9 C4 121.3(3)
C8 C9 H9 119.3
C4 C9 H9 119.3
O12 S10 O11 119.6(2)
O12 S10 N13 107.6(2)
O11 S10 N13 107.31(18)
O12 S10 C7 107.54(18)
O11 S10 C7 107.34(17)
N13 S10 C7 106.83(17)
C14 N13 C17 112.7(4)
C14 N13 S10 118.0(3)
C17 N13 S10 116.5(3)
C15 C14 N13 114.6(4)
C15 C14 H14A 108.6
N13 C14 H14A 108.6
C15 C14 H14B 108.6
N13 C14 H14B 108.6
H14A C14 H14B 107.6
C14 C15 C16 111.5(5)
C14 C15 H15A 109.3
C16 C15 H15A 109.3
C14 C15 H15B 109.3
C16 C15 H15B 109.3
H15A C15 H15B 108.0
C15 C16 H16A 109.5
C15 C16 H16B 109.5
H16A C16 H16B 109.5
C15 C16 H16C 109.5
H16A C16 H16C 109.5
H16B C16 H16C 109.5
C18 C17 N13 109.7(6)
C18 C17 H17A 109.7
N13 C17 H17A 109.7
C18 C17 H17B 109.7
N13 C17 H17B 109.7
H17A C17 H17B 108.2
C17 C18 C19 108.9(6)
C17 C18 H18A 109.9
C19 C18 H18A 109.9
C17 C18 H18B 109.9
C19 C18 H18B 109.9
H18A C18 H18B 108.3
C18 C19 H19A 109.5
C18 C19 H19B 109.5
H19A C19 H19B 109.5
C18 C19 H19C 109.5
H19A C19 H19C 109.5
H19B C19 H19C 109.5
C26 N21 C22 118.4(5)
N21 C22 C23 122.4(6)
N21 C22 H22 118.8
C23 C22 H22 118.8
C24 C23 C22 120.0(6)
C24 C23 H23 120.0
C22 C23 H23 120.0
C23 C24 C25 118.2(6)
C23 C24 H24 120.9
C25 C24 H24 120.9
C24 C25 C26 118.0(6)
C24 C25 H25 121.0
C26 C25 H25 121.0
N21 C26 C25 123.0(5)
N21 C26 H26 118.5
C25 C26 H26 118.5

loop_
_geom_bond_atom_site_label_1
_geom_bond_atom_site_label_2
_geom_bond_distance
O1 C2 1.299(5)
O1 H1 0.8005
C2 O3 1.192(5)
C2 C4 1.489(6)
C4 C9 1.378(5)
C4 C5 1.395(5)
C5 C6 1.379(5)
C5 H5 0.93
C6 C7 1.387(5)
C6 H6 0.93
C7 C8 1.388(5)
C7 S10 1.765(4)
C8 C9 1.367(6)
C8 H8 0.93
C9 H9 0.93
S10 O12 1.417(3)
S10 O11 1.424(3)
S10 N13 1.611(3)
N13 C14 1.498(5)
N13 C17 1.554(7)
C14 C15 1.451(7)
C14 H14A 0.97
C14 H14B 0.97
C15 C16 1.518(7)
C15 H15A 0.97
C15 H15B 0.97
C16 H16A 0.96
C16 H16B 0.96
C16 H16C 0.96
C17 C18 1.360(8)
C17 H17A 0.97
C17 H17B 0.97
C18 C19 1.601(9)
C18 H18A 0.97
C18 H18B 0.97
C19 H19A 0.96
C19 H19B 0.96
C19 H19C 0.96
N21 C26 1.301(6)
N21 C22 1.316(7)
C22 C23 1.382(7)
C22 H22 0.93
C23 C24 1.352(8)
C23 H23 0.93
C24 C25 1.375(8)
C24 H24 0.93
C25 C26 1.406(8)
C25 H25 0.93
C26 H26 0.93

loop_
_geom_torsion_atom_site_label_1
_geom_torsion_atom_site_label_2
_geom_torsion_atom_site_label_3
_geom_torsion_atom_site_label_4
_geom_torsion
O3 C2 C4 C9 -3.2(7)
O1 C2 C4 C9 176.7(4)
O3 C2 C4 C5 176.0(5)
O1 C2 C4 C5 -4.0(6)
C9 C4 C5 C6 1.2(5)
C2 C4 C5 C6 -178.0(3)
C4 C5 C6 C7 0.6(5)
C5 C6 C7 C8 -1.6(5)
C5 C6 C7 S10 177.5(3)
C6 C7 C8 C9 0.8(5)
S10 C7 C8 C9 -178.3(3)
C7 C8 C9 C4 1.0(6)
C5 C4 C9 C8 -2.0(6)
C2 C4 C9 C8 177.3(4)
C6 C7 S10 O12 163.0(3)
C8 C7 S10 O12 -17.8(3)
C6 C7 S10 O11 33.1(3)
C8 C7 S10 O11 -147.8(3)
C6 C7 S10 N13 -81.8(3)
C8 C7 S10 N13 97.4(3)
O12 S10 N13 C14 -172.3(3)
O11 S10 N13 C14 -42.4(4)
C7 S10 N13 C14 72.5(3)
O12 S10 N13 C17 48.8(4)
O11 S10 N13 C17 178.7(3)
C7 S10 N13 C17 -66.4(4)
C17 N13 C14 C15 -99.7(5)
S10 N13 C14 C15 119.9(4)
N13 C14 C15 C16 -176.9(4)
C14 N13 C17 C18 100.7(7)
S10 N13 C17 C18 -118.3(6)
N13 C17 C18 C19 -178.3(5)
C26 N21 C22 C23 -0.3(8)
N21 C22 C23 C24 -0.8(8)
C22 C23 C24 C25 0.4(9)
C23 C24 C25 C26 1.0(10)
C22 N21 C26 C25 1.8(9)
C24 C25 C26 N21 -2.1(10)
